data_4078868
loop_
_publ_author_name
'Baillie, Sharon E.'
'Clegg, William'
'Garc\?\'ia-\'Alvarez, Pablo'
'Hevia, Eva'
'Kennedy, Alan R.'
'Klett, Jan'
'Russo, Luca'

_publ_section_title
;
 Synthesis, Structural Elucidation, and Diffusion-Ordered NMR Studies of
 Homoleptic Alkyllithium Magnesiates: Donor-Controlled Structural
 Variations in Mixed-Metal Chemistry
;
_journal_issue 14
_journal_name_full Organometallics
_journal_page_first 5131
_journal_paper_doi 10.1021/om300477m
_journal_volume 31
_journal_year 2012
_chemical_formula_moiety 'C14 H37 Li Mg O Si3'
_chemical_formula_sum 'C14 H37 Li Mg O Si3'
_chemical_formula_weight 336.96
_chemical_name_systematic
;
 ?
;
_space_group_IT_number 2
_symmetry_cell_setting triclinic
_symmetry_space_group_name_Hall '-P 1'
_symmetry_space_group_name_H-M 'P -1'
_atom_sites_solution_hydrogens mixed
_atom_sites_solution_primary direct
_atom_sites_solution_secondary difmap
_audit_creation_method SHELXL-97
_cell_angle_alpha 80.209(4)
_cell_angle_beta 69.849(5)
_cell_angle_gamma 79.137(4)
_cell_formula_units_Z 4
_cell_length_a 12.6467(7)
_cell_length_b 12.7597(7)
_cell_length_c 15.1259(8)
_cell_measurement_reflns_used 4628
_cell_measurement_temperature 150(2)
_cell_measurement_theta_max 28.45
_cell_measurement_theta_min 2.98
_cell_volume 2235.7(2)
_computing_cell_refinement
;
CrysAlisPro, Oxford Diffraction Ltd.,
Version 1.171.33.41 (release 06-05-2009 CrysAlis171 .NET)
(compiled May  6 2009,17:20:42)
;
_computing_data_collection
;
CrysAlisPro, Oxford Diffraction Ltd.,
Version 1.171.33.41 (release 06-05-2009 CrysAlis171 .NET)
(compiled May  6 2009,17:20:42)
;
_computing_data_reduction
;
CrysAlisPro, Oxford Diffraction Ltd.,
Version 1.171.33.41 (release 06-05-2009 CrysAlis171 .NET)
(compiled May  6 2009,17:20:42)
;
_computing_molecular_graphics 'Bruker SHELXTL'
_computing_publication_material 'Bruker SHELXTL and local programs'
_computing_structure_refinement 'Bruker SHELXTL'
_computing_structure_solution 'Bruker SHELXTL'
_diffrn_ambient_temperature 150(2)
_diffrn_detector_area_resol_mean 10.3968
_diffrn_measured_fraction_theta_full 0.990
_diffrn_measured_fraction_theta_max 0.797
_diffrn_measurement_device_type 'Oxford Diffraction Gemini A Ultra diffractometer'
_diffrn_measurement_method '\w scans'
_diffrn_radiation_monochromator none
_diffrn_radiation_source 'sealed tube with Enhance optics'
_diffrn_radiation_type MoK\a
_diffrn_radiation_wavelength 0.71073
_diffrn_reflns_av_R_equivalents 0.0365
_diffrn_reflns_av_sigmaI/netI 0.1315
_diffrn_reflns_limit_h_max 12
_diffrn_reflns_limit_h_min -16
_diffrn_reflns_limit_k_max 15
_diffrn_reflns_limit_k_min -15
_diffrn_reflns_limit_l_max 19
_diffrn_reflns_limit_l_min -19
_diffrn_reflns_number 15192
_diffrn_reflns_theta_full 25.00
_diffrn_reflns_theta_max 28.54
_diffrn_reflns_theta_min 2.99
_exptl_absorpt_coefficient_mu 0.235
_exptl_absorpt_correction_T_max 0.993
_exptl_absorpt_correction_T_min 0.929
_exptl_absorpt_correction_type multi-scan
_exptl_absorpt_process_details
;
CrysAlisPro, Oxford Diffraction Ltd.,
Version 1.171.33.41 (release 06-05-2009 CrysAlis171 .NET)
(compiled May  6 2009,17:20:42)
Empirical absorption correction using spherical harmonics,
 implemented in SCALE3 ABSPACK scaling algorithm.
;
_exptl_crystal_colour colourless
_exptl_crystal_density_diffrn 1.001
_exptl_crystal_density_method 'not measured'
_exptl_crystal_description plate
_exptl_crystal_F_000 744
_exptl_crystal_size_max 0.32
_exptl_crystal_size_mid 0.26
_exptl_crystal_size_min 0.03
_refine_diff_density_max 0.229
_refine_diff_density_min -0.204
_refine_diff_density_rms 0.044
_refine_ls_extinction_method none
_refine_ls_goodness_of_fit_ref 0.688
_refine_ls_hydrogen_treatment mixed
_refine_ls_matrix_type full
_refine_ls_number_parameters 415
_refine_ls_number_reflns 9068
_refine_ls_number_restraints 0
_refine_ls_restrained_S_all 0.688
_refine_ls_R_factor_all 0.0869
_refine_ls_R_factor_gt 0.0355
_refine_ls_shift/su_max 0.001
_refine_ls_shift/su_mean 0.000
_refine_ls_structure_factor_coef Fsqd
_refine_ls_weighting_details 'calc w=1/[\s^2^(Fo^2^)+(0.0250P)^2^+0.0000P] where P=(Fo^2^+2Fc^2^)/3'
_refine_ls_weighting_scheme calc
_refine_ls_wR_factor_gt 0.0581
_refine_ls_wR_factor_ref 0.0643
_reflns_number_gt 4852
_reflns_number_total 9068
_reflns_threshold_expression I>2\s(I)
_cod_data_source_file om300477m_si_001.cif
_cod_data_source_block rem530_compound_4
_cod_database_code 4078868

loop_
_symmetry_equiv_pos_as_xyz
'x, y, z'
'-x, -y, -z'

loop_
_atom_site_label
_atom_site_type_symbol
_atom_site_fract_x
_atom_site_fract_y
_atom_site_fract_z
_atom_site_U_iso_or_equiv
_atom_site_adp_type
_atom_site_occupancy
_atom_site_symmetry_multiplicity
_atom_site_calc_flag
_atom_site_refinement_flags
Mg1 Mg 0.80674(6) 0.77313(5) 0.30860(4) 0.01826(16) Uani 1 1 d .
Mg2 Mg 0.67783(6) 0.72493(5) 0.19671(4) 0.01782(16) Uani 1 1 d .
Li1 Li 0.9260(3) 0.8081(3) 0.4119(2) 0.0272(8) Uani 1 1 d .
Li2 Li 0.5874(3) 0.6860(3) 0.0768(2) 0.0264(8) Uani 1 1 d .
C1 C 0.75792(19) 0.60903(15) 0.29052(14) 0.0195(5) Uani 1 1 d .
H1A H 0.7266(16) 0.6139(13) 0.3557(13) 0.023 Uiso 1 1 d .
H1B H 0.8376(18) 0.6004(13) 0.2759(12) 0.023 Uiso 1 1 d .
C2 C 0.5870(2) 0.44818(18) 0.3517(2) 0.0618(8) Uani 1 1 d .
H2A H 0.5677 0.4619 0.4177 0.093 Uiso 1 1 calc R
H2B H 0.5784 0.3739 0.3501 0.093 Uiso 1 1 calc R
H2C H 0.5362 0.4974 0.3221 0.093 Uiso 1 1 calc R
C3 C 0.8274(2) 0.36614(16) 0.34125(17) 0.0464(7) Uani 1 1 d .
H3A H 0.9079 0.3720 0.3073 0.070 Uiso 1 1 calc R
H3B H 0.8123 0.2946 0.3380 0.070 Uiso 1 1 calc R
H3C H 0.8094 0.3772 0.4077 0.070 Uiso 1 1 calc R
C4 C 0.7730(3) 0.43728(16) 0.16198(15) 0.0544(8) Uani 1 1 d .
H4A H 0.7166 0.4788 0.1339 0.082 Uiso 1 1 calc R
H4B H 0.7724 0.3604 0.1631 0.082 Uiso 1 1 calc R
H4C H 0.8488 0.4556 0.1241 0.082 Uiso 1 1 calc R
C5 C 0.71407(19) 0.89009(14) 0.22357(14) 0.0195(5) Uani 1 1 d .
H5A H 0.6388(18) 0.8899(13) 0.2267(12) 0.023 Uiso 1 1 d .
H5B H 0.7572(16) 0.8940(13) 0.1581(13) 0.023 Uiso 1 1 d .
C6 C 0.5966(2) 1.05009(17) 0.37120(15) 0.0472(7) Uani 1 1 d .
H6A H 0.5215 1.0437 0.3691 0.071 Uiso 1 1 calc R
H6B H 0.5961 1.1221 0.3859 0.071 Uiso 1 1 calc R
H6C H 0.6149 0.9963 0.4203 0.071 Uiso 1 1 calc R
C7 C 0.8458(2) 1.05230(17) 0.25668(19) 0.0528(7) Uani 1 1 d .
H7A H 0.8648 1.0055 0.3091 0.079 Uiso 1 1 calc R
H7B H 0.8408 1.1276 0.2657 0.079 Uiso 1 1 calc R
H7C H 0.9050 1.0368 0.1967 0.079 Uiso 1 1 calc R
C8 C 0.6643(2) 1.13443(15) 0.16596(15) 0.0352(6) Uani 1 1 d .
H8A H 0.7234 1.1310 0.1039 0.053 Uiso 1 1 calc R
H8B H 0.6556 1.2050 0.1869 0.053 Uiso 1 1 calc R
H8C H 0.5920 1.1233 0.1610 0.053 Uiso 1 1 calc R
C9 C 0.75028(18) 0.78892(16) 0.46422(14) 0.0213(5) Uani 1 1 d .
H9A H 0.7426(16) 0.8602(14) 0.4812(12) 0.026 Uiso 1 1 d .
H9B H 0.6796(18) 0.7862(14) 0.4680(13) 0.026 Uiso 1 1 d .
C10 C 0.9207(2) 0.67255(17) 0.56350(16) 0.0413(6) Uani 1 1 d .
H10A H 0.9732 0.6512 0.5026 0.062 Uiso 1 1 calc R
H10B H 0.9305 0.6171 0.6146 0.062 Uiso 1 1 calc R
H10C H 0.9368 0.7408 0.5739 0.062 Uiso 1 1 calc R
C11 C 0.7469(2) 0.55339(16) 0.54995(16) 0.0537(8) Uani 1 1 d .
H11A H 0.6710 0.5574 0.5449 0.081 Uiso 1 1 calc R
H11B H 0.7530 0.5037 0.6056 0.081 Uiso 1 1 calc R
H11C H 0.8046 0.5275 0.4928 0.081 Uiso 1 1 calc R
C12 C 0.6743(2) 0.72118(18) 0.68297(14) 0.0441(7) Uani 1 1 d .
H12A H 0.6876 0.7900 0.6947 0.066 Uiso 1 1 calc R
H12B H 0.6904 0.6645 0.7310 0.066 Uiso 1 1 calc R
H12C H 0.5948 0.7260 0.6863 0.066 Uiso 1 1 calc R
C13 C 0.99456(18) 0.76727(17) 0.26528(14) 0.0231(5) Uani 1 1 d .
H13A H 1.0193(16) 0.8302(14) 0.2682(12) 0.028 Uiso 1 1 d .
H13B H 1.0264(17) 0.7126(15) 0.3045(13) 0.028 Uiso 1 1 d .
C14 C 1.0316(2) 0.83479(18) 0.05351(15) 0.0397(6) Uani 1 1 d .
H14A H 0.9502 0.8350 0.0656 0.060 Uiso 1 1 calc R
H14B H 1.0747 0.8140 -0.0100 0.060 Uiso 1 1 calc R
H14C H 1.0449 0.9068 0.0575 0.060 Uiso 1 1 calc R
C15 C 1.0674(2) 0.59824(16) 0.12561(15) 0.0415(6) Uani 1 1 d .
H15A H 1.0885 0.5461 0.1744 0.062 Uiso 1 1 calc R
H15B H 1.1187 0.5816 0.0628 0.062 Uiso 1 1 calc R
H15C H 0.9889 0.5945 0.1302 0.062 Uiso 1 1 calc R
C16 C 1.23428(18) 0.74317(15) 0.11682(15) 0.0307(5) Uani 1 1 d .
H16A H 1.2438 0.8138 0.1278 0.046 Uiso 1 1 calc R
H16B H 1.2753 0.7318 0.0505 0.046 Uiso 1 1 calc R
H16C H 1.2647 0.6872 0.1582 0.046 Uiso 1 1 calc R
C17 C 0.88999(17) 0.97443(16) 0.53943(13) 0.0287(5) Uani 1 1 d .
H17A H 0.8360 0.9242 0.5779 0.034 Uiso 1 1 calc R
H17B H 0.8456 1.0413 0.5198 0.034 Uiso 1 1 calc R
C18 C 1.04508(18) 1.00065(16) 0.40176(13) 0.0274(5) Uani 1 1 d .
H18A H 1.0029 1.0679 0.3801 0.033 Uiso 1 1 calc R
H18B H 1.0989 0.9683 0.3451 0.033 Uiso 1 1 calc R
C19 C 0.76003(19) 0.71214(16) 0.04087(13) 0.0220(5) Uani 1 1 d .
H19A H 0.7706(16) 0.6454(14) 0.0218(12) 0.026 Uiso 1 1 d .
H19B H 0.8281(18) 0.7159(14) 0.0486(12) 0.026 Uiso 1 1 d .
C20 C 0.5989(2) 0.82359(16) -0.06747(15) 0.0374(6) Uani 1 1 d .
H20A H 0.5859 0.7540 -0.0780 0.056 Uiso 1 1 calc R
H20B H 0.5917 0.8774 -0.1204 0.056 Uiso 1 1 calc R
H20C H 0.5425 0.8458 -0.0083 0.056 Uiso 1 1 calc R
C21 C 0.8500(2) 0.7775(2) -0.17719(15) 0.0615(8) Uani 1 1 d .
H21A H 0.9277 0.7769 -0.1775 0.092 Uiso 1 1 calc R
H21B H 0.8347 0.8315 -0.2274 0.092 Uiso 1 1 calc R
H21C H 0.8416 0.7065 -0.1883 0.092 Uiso 1 1 calc R
C22 C 0.7643(3) 0.94799(18) -0.04593(18) 0.0725(10) Uani 1 1 d .
H22A H 0.7030 0.9741 0.0093 0.109 Uiso 1 1 calc R
H22B H 0.7614 0.9964 -0.1030 0.109 Uiso 1 1 calc R
H22C H 0.8379 0.9457 -0.0370 0.109 Uiso 1 1 calc R
C23 C 0.49336(18) 0.72177(17) 0.22100(14) 0.0245(5) Uani 1 1 d .
H23A H 0.4802(16) 0.6481(15) 0.2365(12) 0.029 Uiso 1 1 d .
H23B H 0.4557(17) 0.7463(14) 0.1741(13) 0.029 Uiso 1 1 d .
C24 C 0.4572(2) 0.77164(17) 0.42148(14) 0.0378(6) Uani 1 1 d .
H24A H 0.4770 0.6946 0.4383 0.057 Uiso 1 1 calc R
H24B H 0.4003 0.8027 0.4765 0.057 Uiso 1 1 calc R
H24C H 0.5255 0.8068 0.4020 0.057 Uiso 1 1 calc R
C25 C 0.25345(18) 0.74803(15) 0.37280(14) 0.0307(5) Uani 1 1 d .
H25A H 0.2163 0.7621 0.3240 0.046 Uiso 1 1 calc R
H25B H 0.2073 0.7880 0.4264 0.046 Uiso 1 1 calc R
H25C H 0.2612 0.6710 0.3946 0.046 Uiso 1 1 calc R
C26 C 0.37599(19) 0.93923(15) 0.28034(16) 0.0400(6) Uani 1 1 d .
H26A H 0.4493 0.9621 0.2413 0.060 Uiso 1 1 calc R
H26B H 0.3428 0.9799 0.3353 0.060 Uiso 1 1 calc R
H26C H 0.3244 0.9525 0.2427 0.060 Uiso 1 1 calc R
C27 C 0.61098(18) 0.52059(16) -0.04765(13) 0.0289(5) Uani 1 1 d .
H27A H 0.6548 0.4506 -0.0337 0.035 Uiso 1 1 calc R
H27B H 0.6655 0.5691 -0.0887 0.035 Uiso 1 1 calc R
C28 C 0.46741(18) 0.49473(16) 0.09826(13) 0.0294(5) Uani 1 1 d .
H28A H 0.4225 0.5254 0.1582 0.035 Uiso 1 1 calc R
H28B H 0.5096 0.4244 0.1140 0.035 Uiso 1 1 calc R
O1 O 0.96643(11) 0.92716(10) 0.45683(8) 0.0248(3) Uani 1 1 d .
O2 O 0.54647(11) 0.56573(10) 0.03925(9) 0.0261(3) Uani 1 1 d .
Si1 Si 0.73748(5) 0.46988(4) 0.28561(4) 0.02569(15) Uani 1 1 d .
Si2 Si 0.70581(5) 1.02744(4) 0.25388(4) 0.02477(15) Uani 1 1 d .
Si3 Si 0.76998(5) 0.68890(4) 0.56244(4) 0.02585(15) Uani 1 1 d .
Si4 Si 1.07882(5) 0.73691(4) 0.14361(4) 0.02435(15) Uani 1 1 d .
Si5 Si 0.74646(6) 0.81121(5) -0.05926(4) 0.02982(16) Uani 1 1 d .
Si6 Si 0.39781(5) 0.79207(4) 0.32204(4) 0.02006(14) Uani 1 1 d .

loop_
_atom_site_aniso_label
_atom_site_aniso_U_11
_atom_site_aniso_U_22
_atom_site_aniso_U_33
_atom_site_aniso_U_23
_atom_site_aniso_U_13
_atom_site_aniso_U_12
Mg1 0.0204(4) 0.0207(3) 0.0177(3) -0.0046(3) -0.0093(3) -0.0044(3)
Mg2 0.0203(4) 0.0199(3) 0.0168(3) -0.0050(3) -0.0089(3) -0.0032(3)
Li1 0.030(2) 0.0326(19) 0.0265(19) -0.0099(15) -0.0133(17) -0.0079(16)
Li2 0.027(2) 0.0373(19) 0.0208(19) -0.0080(14) -0.0098(16) -0.0107(17)
C1 0.0176(13) 0.0250(11) 0.0167(11) -0.0057(8) -0.0048(10) -0.0031(10)
C2 0.052(2) 0.0390(14) 0.093(2) 0.0169(14) -0.0245(17) -0.0228(14)
C3 0.067(2) 0.0260(12) 0.0557(16) -0.0077(11) -0.0366(15) 0.0041(12)
C4 0.112(3) 0.0256(12) 0.0389(15) -0.0038(10) -0.0365(16) -0.0188(14)
C5 0.0176(13) 0.0238(11) 0.0196(11) -0.0061(9) -0.0071(10) -0.0037(10)
C6 0.070(2) 0.0339(13) 0.0349(14) -0.0143(10) -0.0169(14) 0.0075(13)
C7 0.0601(19) 0.0268(12) 0.095(2) -0.0116(12) -0.0522(17) -0.0058(12)
C8 0.0418(16) 0.0257(12) 0.0413(14) -0.0013(10) -0.0181(12) -0.0057(11)
C9 0.0208(13) 0.0229(11) 0.0253(12) -0.0061(9) -0.0106(10) -0.0065(10)
C10 0.0438(17) 0.0441(14) 0.0376(14) 0.0022(11) -0.0229(13) 0.0024(12)
C11 0.097(2) 0.0342(13) 0.0416(15) 0.0054(11) -0.0333(15) -0.0247(15)
C12 0.0500(18) 0.0598(16) 0.0232(13) -0.0008(11) -0.0108(12) -0.0150(13)
C13 0.0236(13) 0.0232(11) 0.0274(13) -0.0053(9) -0.0119(10) -0.0058(10)
C14 0.0282(15) 0.0605(15) 0.0316(14) -0.0013(11) -0.0107(12) -0.0106(12)
C15 0.0388(16) 0.0443(14) 0.0423(14) -0.0226(11) -0.0019(12) -0.0135(12)
C16 0.0271(14) 0.0288(12) 0.0359(13) -0.0034(9) -0.0097(11) -0.0045(10)
C17 0.0243(14) 0.0332(12) 0.0310(13) -0.0155(10) -0.0035(11) -0.0098(10)
C18 0.0276(14) 0.0339(12) 0.0228(12) -0.0109(9) -0.0024(10) -0.0134(10)
C19 0.0228(14) 0.0251(11) 0.0229(12) -0.0065(9) -0.0099(10) -0.0069(10)
C20 0.0465(17) 0.0366(13) 0.0294(13) 0.0061(10) -0.0177(12) -0.0055(11)
C21 0.054(2) 0.109(2) 0.0228(14) 0.0051(13) -0.0091(14) -0.0305(17)
C22 0.149(3) 0.0405(15) 0.0632(19) 0.0230(13) -0.076(2) -0.0452(18)
C23 0.0225(13) 0.0339(12) 0.0218(12) -0.0070(9) -0.0115(10) -0.0040(10)
C24 0.0399(16) 0.0509(14) 0.0274(13) -0.0102(10) -0.0141(12) -0.0065(12)
C25 0.0301(14) 0.0288(12) 0.0313(13) -0.0061(9) -0.0047(11) -0.0067(10)
C26 0.0226(14) 0.0303(12) 0.0560(16) 0.0058(11) -0.0039(12) -0.0035(10)
C27 0.0244(14) 0.0330(12) 0.0308(13) -0.0169(10) -0.0025(11) -0.0081(10)
C28 0.0356(15) 0.0324(12) 0.0230(12) -0.0107(9) -0.0044(11) -0.0146(11)
O1 0.0234(9) 0.0318(8) 0.0226(8) -0.0142(6) -0.0029(7) -0.0107(7)
O2 0.0265(9) 0.0315(8) 0.0247(8) -0.0133(6) -0.0053(7) -0.0115(7)
Si1 0.0360(4) 0.0199(3) 0.0279(3) -0.0005(2) -0.0175(3) -0.0084(3)
Si2 0.0323(4) 0.0188(3) 0.0296(3) -0.0060(2) -0.0171(3) -0.0024(3)
Si3 0.0354(4) 0.0263(3) 0.0203(3) -0.0017(2) -0.0126(3) -0.0091(3)
Si4 0.0211(4) 0.0292(3) 0.0247(3) -0.0079(2) -0.0060(3) -0.0063(3)
Si5 0.0425(4) 0.0337(3) 0.0201(3) 0.0028(2) -0.0145(3) -0.0186(3)
Si6 0.0199(4) 0.0209(3) 0.0202(3) -0.0027(2) -0.0071(3) -0.0035(2)

loop_
_atom_type_symbol
_atom_type_description
_atom_type_scat_dispersion_real
_atom_type_scat_dispersion_imag
_atom_type_scat_source
C C 0.0033 0.0016 'International Tables Vol C Tables 4.2.6.8 and 6.1.1.4'
H H 0.0000 0.0000 'International Tables Vol C Tables 4.2.6.8 and 6.1.1.4'
Li Li -0.0003 0.0001 'International Tables Vol C Tables 4.2.6.8 and 6.1.1.4'
Mg Mg 0.0486 0.0363 'International Tables Vol C Tables 4.2.6.8 and 6.1.1.4'
Si Si 0.0817 0.0704 'International Tables Vol C Tables 4.2.6.8 and 6.1.1.4'
O O 0.0106 0.0060 'International Tables Vol C Tables 4.2.6.8 and 6.1.1.4'

loop_
_geom_angle_atom_site_label_1
_geom_angle_atom_site_label_2
_geom_angle_atom_site_label_3
_geom_angle
_geom_angle_site_symmetry_1
_geom_angle_site_symmetry_3
C1 Mg1 H1A 22.9(4) . .
C1 Mg1 H1B 23.3(5) . .
C1 Mg1 C5 100.75(7) . .
C1 Mg1 C9 108.00(7) . .
C1 Mg1 C13 111.15(8) . .
H1A Mg1 H1B 38.1(6) . .
H1A Mg1 C5 110.3(5) . .
H1A Mg1 C9 85.2(5) . .
H1A Mg1 C13 119.9(5) . .
H1B Mg1 C5 114.8(5) . .
H1B Mg1 C9 113.5(4) . .
H1B Mg1 C13 87.9(5) . .
C5 Mg1 C9 116.25(8) . .
C5 Mg1 C13 117.66(8) . .
C9 Mg1 C13 102.93(8) . .
C1 Mg2 C5 101.29(7) . .
C1 Mg2 H5A 116.2(5) . .
C1 Mg2 C19 115.29(9) . .
C1 Mg2 C23 116.92(8) . .
C5 Mg2 H5A 23.3(5) . .
C5 Mg2 C19 106.50(7) . .
C5 Mg2 C23 113.04(8) . .
H5A Mg2 C19 111.7(5) . .
H5A Mg2 C23 89.8(6) . .
C19 Mg2 C23 103.67(8) . .
C9 Li1 H9A 25.6(4) . .
C9 Li1 C13 107.59(15) . .
C9 Li1 H13A 123.7(5) . .
C9 Li1 H13B 114.6(5) . .
C9 Li1 O1 115.75(17) . .
H9A Li1 C13 122.3(5) . .
H9A Li1 H13A 127.9(7) . .
H9A Li1 H13B 137.2(7) . .
H9A Li1 O1 91.0(5) . .
C13 Li1 H13A 24.8(5) . .
C13 Li1 H13B 25.6(5) . .
C13 Li1 O1 124.70(17) . .
H13A Li1 H13B 42.2(6) . .
H13A Li1 O1 100.0(5) . .
H13B Li1 O1 128.9(5) . .
C19 Li2 H19A 24.6(4) . .
C19 Li2 C23 109.79(14) . .
C19 Li2 H23B 127.8(6) . .
C19 Li2 O2 122.45(18) . .
H19A Li2 C23 124.5(5) . .
H19A Li2 H23B 148.3(8) . .
H19A Li2 O2 98.1(5) . .
C23 Li2 H23B 26.3(6) . .
C23 Li2 O2 115.24(16) . .
H23B Li2 O2 107.8(5) . .
Mg1 C1 Mg2 78.83(6) . .
Mg1 C1 H1A 76.1(9) . .
Mg1 C1 H1B 72.4(10) . .
Mg1 C1 Si1 170.63(12) . .
Mg2 C1 H1A 117.0(12) . .
Mg2 C1 H1B 118.9(11) . .
Mg2 C1 Si1 110.25(9) . .
H1A C1 H1B 106.6(16) . .
H1A C1 Si1 100.9(10) . .
H1B C1 Si1 100.4(10) . .
H2A C2 H2B 109.5 . .
H2A C2 H2C 109.5 . .
H2A C2 Si1 109.5 . .
H2B C2 H2C 109.5 . .
H2B C2 Si1 109.5 . .
H2C C2 Si1 109.5 . .
H3A C3 H3B 109.5 . .
H3A C3 H3C 109.5 . .
H3A C3 Si1 109.5 . .
H3B C3 H3C 109.5 . .
H3B C3 Si1 109.5 . .
H3C C3 Si1 109.5 . .
H4A C4 H4B 109.5 . .
H4A C4 H4C 109.5 . .
H4A C4 Si1 109.5 . .
H4B C4 H4C 109.5 . .
H4B C4 Si1 109.5 . .
H4C C4 Si1 109.5 . .
Mg1 C5 Mg2 78.82(6) . .
Mg1 C5 H5A 125.0(11) . .
Mg1 C5 H5B 110.6(12) . .
Mg1 C5 Si2 108.61(9) . .
Mg2 C5 H5A 65.8(10) . .
Mg2 C5 H5B 83.4(9) . .
Mg2 C5 Si2 166.63(13) . .
H5A C5 H5B 105.7(16) . .
H5A C5 Si2 101.1(11) . .
H5B C5 Si2 103.5(9) . .
H6A C6 H6B 109.5 . .
H6A C6 H6C 109.5 . .
H6A C6 Si2 109.5 . .
H6B C6 H6C 109.5 . .
H6B C6 Si2 109.5 . .
H6C C6 Si2 109.5 . .
H7A C7 H7B 109.5 . .
H7A C7 H7C 109.5 . .
H7A C7 Si2 109.5 . .
H7B C7 H7C 109.5 . .
H7B C7 Si2 109.5 . .
H7C C7 Si2 109.5 . .
H8A C8 H8B 109.5 . .
H8A C8 H8C 109.5 . .
H8A C8 Si2 109.5 . .
H8B C8 H8C 109.5 . .
H8B C8 Si2 109.5 . .
H8C C8 Si2 109.5 . .
Mg1 C9 Li1 74.50(11) . .
Mg1 C9 H9A 116.4(10) . .
Mg1 C9 H9B 89.6(12) . .
Mg1 C9 Si3 129.34(11) . .
Li1 C9 H9A 81.9(11) . .
Li1 C9 H9B 163.0(12) . .
Li1 C9 Si3 92.24(13) . .
H9A C9 H9B 100.6(16) . .
H9A C9 Si3 109.4(10) . .
H9B C9 Si3 102.6(12) . .
H10A C10 H10B 109.5 . .
H10A C10 H10C 109.5 . .
H10A C10 Si3 109.5 . .
H10B C10 H10C 109.5 . .
H10B C10 Si3 109.5 . .
H10C C10 Si3 109.5 . .
H11A C11 H11B 109.5 . .
H11A C11 H11C 109.5 . .
H11A C11 Si3 109.5 . .
H11B C11 H11C 109.5 . .
H11B C11 Si3 109.5 . .
H11C C11 Si3 109.5 . .
H12A C12 H12B 109.5 . .
H12A C12 H12C 109.5 . .
H12A C12 Si3 109.5 . .
H12B C12 H12C 109.5 . .
H12B C12 Si3 109.5 . .
H12C C12 Si3 109.5 . .
Mg1 C13 Li1 73.62(11) . .
Mg1 C13 H13A 115.3(12) . .
Mg1 C13 H13B 111.1(11) . .
Mg1 C13 Si4 117.50(10) . .
Li1 C13 H13A 70.6(10) . .
Li1 C13 H13B 71.3(11) . .
Li1 C13 Si4 168.84(15) . .
H13A C13 H13B 105.8(16) . .
H13A C13 Si4 102.0(11) . .
H13B C13 Si4 103.7(11) . .
H14A C14 H14B 109.5 . .
H14A C14 H14C 109.5 . .
H14A C14 Si4 109.5 . .
H14B C14 H14C 109.5 . .
H14B C14 Si4 109.5 . .
H14C C14 Si4 109.5 . .
H15A C15 H15B 109.5 . .
H15A C15 H15C 109.5 . .
H15A C15 Si4 109.5 . .
H15B C15 H15C 109.5 . .
H15B C15 Si4 109.5 . .
H15C C15 Si4 109.5 . .
H16A C16 H16B 109.5 . .
H16A C16 H16C 109.5 . .
H16A C16 Si4 109.5 . .
H16B C16 H16C 109.5 . .
H16B C16 Si4 109.5 . .
H16C C16 Si4 109.5 . .
H17A C17 H17B 108.1 . .
H17A C17 C18 109.5 . 2_776
H17A C17 O1 109.5 . .
H17B C17 C18 109.5 . 2_776
H17B C17 O1 109.5 . .
C18 C17 O1 110.61(16) 2_776 .
C17 C18 H18A 109.6 2_776 .
C17 C18 H18B 109.6 2_776 .
C17 C18 O1 110.08(15) 2_776 .
H18A C18 H18B 108.2 . .
H18A C18 O1 109.6 . .
H18B C18 O1 109.6 . .
Mg2 C19 Li2 72.93(10) . .
Mg2 C19 H19A 116.7(11) . .
Mg2 C19 H19B 87.7(11) . .
Mg2 C19 Si5 128.60(12) . .
Li2 C19 H19A 79.5(12) . .
Li2 C19 H19B 159.2(12) . .
Li2 C19 Si5 91.03(13) . .
H19A C19 H19B 103.4(17) . .
H19A C19 Si5 107.2(11) . .
H19B C19 Si5 107.4(11) . .
H20A C20 H20B 109.5 . .
H20A C20 H20C 109.5 . .
H20A C20 Si5 109.5 . .
H20B C20 H20C 109.5 . .
H20B C20 Si5 109.5 . .
H20C C20 Si5 109.5 . .
H21A C21 H21B 109.5 . .
H21A C21 H21C 109.5 . .
H21A C21 Si5 109.5 . .
H21B C21 H21C 109.5 . .
H21B C21 Si5 109.5 . .
H21C C21 Si5 109.5 . .
H22A C22 H22B 109.5 . .
H22A C22 H22C 109.5 . .
H22A C22 Si5 109.5 . .
H22B C22 H22C 109.5 . .
H22B C22 Si5 109.5 . .
H22C C22 Si5 109.5 . .
Mg2 C23 Li2 72.35(11) . .
Mg2 C23 H23A 107.7(12) . .
Mg2 C23 H23B 125.0(11) . .
Mg2 C23 Si6 113.19(9) . .
Li2 C23 H23A 87.9(10) . .
Li2 C23 H23B 62.9(12) . .
Li2 C23 Si6 161.44(16) . .
H23A C23 H23B 101.1(14) . .
H23A C23 Si6 106.2(11) . .
H23B C23 Si6 101.8(12) . .
H24A C24 H24B 109.5 . .
H24A C24 H24C 109.5 . .
H24A C24 Si6 109.5 . .
H24B C24 H24C 109.5 . .
H24B C24 Si6 109.5 . .
H24C C24 Si6 109.5 . .
H25A C25 H25B 109.5 . .
H25A C25 H25C 109.5 . .
H25A C25 Si6 109.5 . .
H25B C25 H25C 109.5 . .
H25B C25 Si6 109.5 . .
H25C C25 Si6 109.5 . .
H26A C26 H26B 109.5 . .
H26A C26 H26C 109.5 . .
H26A C26 Si6 109.5 . .
H26B C26 H26C 109.5 . .
H26B C26 Si6 109.5 . .
H26C C26 Si6 109.5 . .
H27A C27 H27B 108.2 . .
H27A C27 C28 109.6 . 2_665
H27A C27 O2 109.6 . .
H27B C27 C28 109.7 . 2_665
H27B C27 O2 109.6 . .
C28 C27 O2 110.05(17) 2_665 .
C27 C28 H28A 109.7 2_665 .
C27 C28 H28B 109.7 2_665 .
C27 C28 O2 109.99(15) 2_665 .
H28A C28 H28B 108.2 . .
H28A C28 O2 109.7 . .
H28B C28 O2 109.7 . .
Li1 O1 C17 120.42(14) . .
Li1 O1 C18 127.13(14) . .
C17 O1 C18 109.03(13) . .
Li2 O2 C27 122.68(14) . .
Li2 O2 C28 126.86(14) . .
C27 O2 C28 109.17(13) . .
C1 Si1 C2 110.57(11) . .
C1 Si1 C3 112.71(10) . .
C1 Si1 C4 112.99(9) . .
C2 Si1 C3 106.10(12) . .
C2 Si1 C4 108.16(13) . .
C3 Si1 C4 105.93(11) . .
C5 Si2 C6 111.51(10) . .
C5 Si2 C7 111.63(10) . .
C5 Si2 C8 112.14(9) . .
C6 Si2 C7 108.44(12) . .
C6 Si2 C8 106.08(11) . .
C7 Si2 C8 106.75(10) . .
Li1 Si3 C9 47.94(10) . .
Li1 Si3 C10 62.74(10) . .
Li1 Si3 C11 121.41(10) . .
Li1 Si3 C12 132.11(9) . .
C9 Si3 C10 110.56(10) . .
C9 Si3 C11 112.01(10) . .
C9 Si3 C12 114.65(11) . .
C10 Si3 C11 105.44(11) . .
C10 Si3 C12 107.18(11) . .
C11 Si3 C12 106.47(10) . .
C13 Si4 C14 111.46(11) . .
C13 Si4 C15 111.19(10) . .
C13 Si4 C16 111.80(9) . .
C14 Si4 C15 108.54(10) . .
C14 Si4 C16 106.81(10) . .
C15 Si4 C16 106.81(10) . .
Li2 Si5 C19 48.75(10) . .
Li2 Si5 C20 61.03(9) . .
Li2 Si5 C21 128.91(10) . .
Li2 Si5 C22 124.45(11) . .
C19 Si5 C20 109.77(9) . .
C19 Si5 C21 114.14(12) . .
C19 Si5 C22 112.90(10) . .
C20 Si5 C21 107.19(11) . .
C20 Si5 C22 105.71(12) . .
C21 Si5 C22 106.63(12) . .
C23 Si6 C24 111.85(11) . .
C23 Si6 C25 113.68(9) . .
C23 Si6 C26 108.38(10) . .
C24 Si6 C25 106.39(10) . .
C24 Si6 C26 109.46(10) . .
C25 Si6 C26 106.91(10) . .

loop_
_geom_bond_atom_site_label_1
_geom_bond_atom_site_label_2
_geom_bond_distance
_geom_bond_site_symmetry_2
Mg1 C1 2.3747(18) .
Mg1 H1A 2.334(15) .
Mg1 H1B 2.274(16) .
Mg1 C5 2.232(2) .
Mg1 C9 2.245(2) .
Mg1 C13 2.226(2) .
Mg2 C1 2.222(2) .
Mg2 C5 2.3664(17) .
Mg2 H5A 2.158(17) .
Mg2 C19 2.246(2) .
Mg2 C23 2.240(2) .
Li1 C9 2.134(4) .
Li1 H9A 2.214(19) .
Li1 C13 2.200(4) .
Li1 H13A 2.085(17) .
Li1 H13B 2.099(18) .
Li1 O1 1.978(3) .
Li2 C19 2.137(4) .
Li2 H19A 2.166(19) .
Li2 C23 2.174(4) .
Li2 H23B 1.935(19) .
Li2 O2 1.935(3) .
C1 H1A 0.936(18) .
C1 H1B 0.94(2) .
C1 Si1 1.8589(18) .
C2 H2A 0.980 .
C2 H2B 0.980 .
C2 H2C 0.980 .
C2 Si1 1.868(2) .
C3 H3A 0.980 .
C3 H3B 0.980 .
C3 H3C 0.980 .
C3 Si1 1.862(2) .
C4 H4A 0.980 .
C4 H4B 0.980 .
C4 H4C 0.980 .
C4 Si1 1.867(2) .
C5 H5A 0.94(2) .
C5 H5B 0.949(18) .
C5 Si2 1.8611(17) .
C6 H6A 0.980 .
C6 H6B 0.980 .
C6 H6C 0.980 .
C6 Si2 1.864(2) .
C7 H7A 0.980 .
C7 H7B 0.980 .
C7 H7C 0.980 .
C7 Si2 1.872(2) .
C8 H8A 0.980 .
C8 H8B 0.980 .
C8 H8C 0.980 .
C8 Si2 1.871(2) .
C9 H9A 0.965(17) .
C9 H9B 0.88(2) .
C9 Si3 1.841(2) .
C10 H10A 0.980 .
C10 H10B 0.980 .
C10 H10C 0.980 .
C10 Si3 1.883(2) .
C11 H11A 0.980 .
C11 H11B 0.980 .
C11 H11C 0.980 .
C11 Si3 1.8573(19) .
C12 H12A 0.980 .
C12 H12B 0.980 .
C12 H12C 0.980 .
C12 Si3 1.872(2) .
C13 H13A 0.928(17) .
C13 H13B 0.96(2) .
C13 Si4 1.846(2) .
C14 H14A 0.980 .
C14 H14B 0.980 .
C14 H14C 0.980 .
C14 Si4 1.864(2) .
C15 H15A 0.980 .
C15 H15B 0.980 .
C15 H15C 0.980 .
C15 Si4 1.8744(18) .
C16 H16A 0.980 .
C16 H16B 0.980 .
C16 H16C 0.980 .
C16 Si4 1.880(2) .
C17 H17A 0.990 .
C17 H17B 0.990 .
C17 C18 1.505(3) 2_776
C17 O1 1.437(2) .
C18 C17 1.505(3) 2_776
C18 H18A 0.990 .
C18 H18B 0.990 .
C18 O1 1.441(2) .
C19 H19A 0.916(17) .
C19 H19B 0.92(2) .
C19 Si5 1.835(2) .
C20 H20A 0.980 .
C20 H20B 0.980 .
C20 H20C 0.980 .
C20 Si5 1.888(2) .
C21 H21A 0.980 .
C21 H21B 0.980 .
C21 H21C 0.980 .
C21 Si5 1.876(2) .
C22 H22A 0.980 .
C22 H22B 0.980 .
C22 H22C 0.980 .
C22 Si5 1.854(2) .
C23 H23A 0.961(17) .
C23 H23B 0.96(2) .
C23 Si6 1.840(2) .
C24 H24A 0.980 .
C24 H24B 0.980 .
C24 H24C 0.980 .
C24 Si6 1.862(2) .
C25 H25A 0.980 .
C25 H25B 0.980 .
C25 H25C 0.980 .
C25 Si6 1.874(2) .
C26 H26A 0.980 .
C26 H26B 0.980 .
C26 H26C 0.980 .
C26 Si6 1.8766(19) .
C27 H27A 0.990 .
C27 H27B 0.990 .
C27 C28 1.501(3) 2_665
C27 O2 1.438(2) .
C28 C27 1.501(3) 2_665
C28 H28A 0.990 .
C28 H28B 0.990 .
C28 O2 1.438(2) .
